data_1558818
loop_
_publ_author_name
'Shripanavar, Chetan Shrimandhar'
'Butcher, Ray J.'

_publ_section_title
;
 (<i>Z</i>)-<i>N</i>'-[(<i>E</i>)-4-Methoxybenzylidene]-2-(methoxyimino)-2-{2-[(2-methylphenoxy)methyl]phenyl}acetohydrazide
;
_journal_coeditor_code HB4356
_journal_issue 8
_journal_name_full IUCrData
_journal_page_first x201060
_journal_paper_doi 10.1107/S2414314620010603
_journal_volume 5
_journal_year 2020
_chemical_absolute_configuration unk
_chemical_formula_iupac 'C25 H25 N3 O4'
_chemical_formula_moiety 'C25 H25 N3 O4'
_chemical_formula_sum 'C25 H25 N3 O4'
_chemical_formula_weight 431.48
_chemical_name_systematic
(<i>Z</i>)-<i>N</i>'-[(<i>E</i>)-4-Methoxybenzylidene]-2-(methoxyimino)-2-{2-[(2-methylphenoxy)methyl]phenyl}acetohydrazide
_space_group_crystal_system orthorhombic
_space_group_IT_number 19
_space_group_name_Hall 'P 2ac 2ab'
_space_group_name_H-M_alt 'P 21 21 21'
_atom_sites_solution_hydrogens mixed
_atom_sites_solution_primary direct
_atom_sites_solution_secondary difmap
_audit_creation_method SHELXL-2018/3
_cell_angle_alpha 90
_cell_angle_beta 90
_cell_angle_gamma 90
_cell_formula_units_Z 8
_cell_length_a 7.8041(6)
_cell_length_b 22.8879(16)
_cell_length_c 25.2670(16)
_cell_measurement_reflns_used 3813
_cell_measurement_temperature 100(2)
_cell_measurement_theta_max 21.66
_cell_measurement_theta_min 2.73
_cell_volume 4513.2(5)
_computing_cell_refinement
;
SAINT (Bruker, 2005)
;
_computing_data_collection
;
APEX2 (Bruker, 2005)
;
_computing_data_reduction
;
SAINT (Bruker, 2005)
;
_computing_molecular_graphics
;
SHELXTL (Sheldrick 2008)
;
_computing_publication_material
;
SHELXTL (Sheldrick 2008)
;
_computing_structure_refinement
;
<i>SHELXL2018/3</i> (Sheldrick, 2015b)
;
_computing_structure_solution
;
SHELXT (Sheldrick 2015a)
;
_diffrn_ambient_temperature 100(2)
_diffrn_measured_fraction_theta_full 0.999
_diffrn_measured_fraction_theta_max 0.992
_diffrn_measurement_device_type 'Bruker APEXII CCD'
_diffrn_measurement_method '\f and \w scans'
_diffrn_radiation_type MoK\a
_diffrn_radiation_wavelength 0.71073
_diffrn_reflns_av_R_equivalents 0.1178
_diffrn_reflns_av_unetI/netI 0.2336
_diffrn_reflns_limit_h_max 10
_diffrn_reflns_limit_h_min -10
_diffrn_reflns_limit_k_max 30
_diffrn_reflns_limit_k_min -30
_diffrn_reflns_limit_l_max 33
_diffrn_reflns_limit_l_min 0
_diffrn_reflns_number 21010
_diffrn_reflns_theta_full 25.242
_diffrn_reflns_theta_max 28.309
_diffrn_reflns_theta_min 1.841
_exptl_absorpt_coefficient_mu 0.087
_exptl_absorpt_correction_T_max 0.745684
_exptl_absorpt_correction_T_min 0.369596
_exptl_absorpt_correction_type multi-scan
_exptl_absorpt_process_details
;
(SADABS; Sheldrick, 1996)
;
_exptl_crystal_colour colorless
_exptl_crystal_density_diffrn 1.270
_exptl_crystal_description needle
_exptl_crystal_F_000 1824
_exptl_crystal_size_max 0.55
_exptl_crystal_size_mid 0.10
_exptl_crystal_size_min 0.08
_refine_diff_density_max 0.242
_refine_diff_density_min -0.285
_refine_ls_extinction_method none
_refine_ls_goodness_of_fit_ref 0.930
_refine_ls_hydrogen_treatment mixed
_refine_ls_matrix_type full
_refine_ls_number_parameters 591
_refine_ls_number_reflns 11096
_refine_ls_number_restraints 0
_refine_ls_restrained_S_all 0.930
_refine_ls_R_factor_all 0.1314
_refine_ls_R_factor_gt 0.0688
_refine_ls_shift/su_max 0.000
_refine_ls_shift/su_mean 0.000
_refine_ls_structure_factor_coef Fsqd
_refine_ls_weighting_details 'w=1/[\s^2^(Fo^2^)+(0.0506P)^2^] where P=(Fo^2^+2Fc^2^)/3'
_refine_ls_weighting_scheme calc
_refine_ls_wR_factor_gt 0.1184
_refine_ls_wR_factor_ref 0.1356
_reflns_number_gt 6150
_reflns_number_total 11096
_reflns_threshold_expression 'I > 2\s(I)'
_cod_data_source_file hb4356sup1.cif
_cod_data_source_block I
_cod_database_code 1558818
_shelx_space_group_comment
;
The symmetry employed for this shelxl refinement is uniquely defined
by the following loop, which should always be used as a source of
symmetry information in preference to the above space-group names.
They are only intended as comments.
;

loop_
_space_group_symop_operation_xyz
'x, y, z'
'-x+1/2, -y, z+1/2'
'-x, y+1/2, -z+1/2'
'x+1/2, -y+1/2, -z'

loop_
_atom_site_type_symbol
_atom_site_label
_atom_site_fract_x
_atom_site_fract_y
_atom_site_fract_z
_atom_site_U_iso_or_equiv
_atom_site_adp_type
_atom_site_calc_flag
_atom_site_occupancy
_atom_site_disorder_assembly
_atom_site_disorder_group
O O1A 0.1243(4) 0.63579(12) 0.58797(10) 0.0203(7) Uani d 1 . .
O O2A 0.4283(4) 0.59609(12) 0.50663(11) 0.0248(7) Uani d 1 . .
O O3A -0.0986(4) 0.54505(12) 0.44415(10) 0.0199(7) Uani d 1 . .
O O4A -0.1398(4) 0.23532(12) 0.23792(11) 0.0256(7) Uani d 1 . .
N N1A 0.3155(5) 0.55457(15) 0.48668(13) 0.0206(8) Uani d 1 . .
N N2A 0.1290(5) 0.48652(15) 0.42402(13) 0.0176(8) Uani d 1 . .
H H2NA 0.241(6) 0.487(2) 0.4155(17) 0.032(14) Uiso d 1 . .
N N3A 0.0302(4) 0.44522(14) 0.39725(13) 0.0168(8) Uani d 1 . .
C C1A 0.0846(6) 0.61249(17) 0.63698(16) 0.0198(10) Uani d 1 . .
C C2A -0.0757(6) 0.59077(18) 0.65070(16) 0.0234(11) Uani d 1 . .
H H2AA -0.165550 0.589987 0.625330 0.028 Uiso calc 1 . .
C C3A -0.1039(7) 0.57024(19) 0.70162(17) 0.0311(12) Uani d 1 . .
H H3AA -0.213469 0.555692 0.711348 0.037 Uiso calc 1 . .
C C4A 0.0281(7) 0.5710(2) 0.73823(18) 0.0352(13) Uani d 1 . .
H H4AA 0.009174 0.556932 0.773108 0.042 Uiso calc 1 . .
C C5A 0.1868(7) 0.59222(19) 0.72408(17) 0.0295(12) Uani d 1 . .
H H5AA 0.276160 0.592626 0.749602 0.035 Uiso calc 1 . .
C C6A 0.2192(6) 0.61295(19) 0.67364(16) 0.0226(11) Uani d 1 . .
C C7A 0.3921(6) 0.6368(2) 0.65789(17) 0.0302(11) Uani d 1 . .
H H7AA 0.473484 0.631143 0.686986 0.045 Uiso calc 1 . .
H H7AB 0.381862 0.678614 0.650086 0.045 Uiso calc 1 . .
H H7AC 0.433331 0.616202 0.626368 0.045 Uiso calc 1 . .
C C8A -0.0129(5) 0.63901(19) 0.54977(15) 0.0205(10) Uani d 1 . .
H H8AA -0.111818 0.660116 0.565160 0.025 Uiso calc 1 . .
H H8AB -0.050807 0.599158 0.540039 0.025 Uiso calc 1 . .
C C9A 0.0504(5) 0.67058(17) 0.50159(15) 0.0162(9) Uani d 1 . .
C C10A 0.0117(5) 0.72957(18) 0.49412(17) 0.0209(10) Uani d 1 . .
H H10A -0.050877 0.750007 0.520526 0.025 Uiso calc 1 . .
C C11A 0.0631(6) 0.75865(19) 0.44895(16) 0.0230(10) Uani d 1 . .
H H11A 0.033926 0.798619 0.444264 0.028 Uiso calc 1 . .
C C12A 0.1562(6) 0.72999(19) 0.41069(16) 0.0235(11) Uani d 1 . .
H H12A 0.191614 0.750215 0.379728 0.028 Uiso calc 1 . .
C C13A 0.1986(5) 0.67155(19) 0.41732(16) 0.0200(10) Uani d 1 . .
H H13A 0.264424 0.651960 0.391140 0.024 Uiso calc 1 . .
C C14A 0.1445(5) 0.64151(17) 0.46245(15) 0.0150(9) Uani d 1 . .
C C15A 0.1822(5) 0.57772(18) 0.46630(15) 0.0165(9) Uani d 1 . .
C C16A 0.5739(6) 0.5653(2) 0.52806(19) 0.0363(13) Uani d 1 . .
H H16A 0.651842 0.593312 0.544900 0.054 Uiso calc 1 . .
H H16B 0.634176 0.544977 0.499461 0.054 Uiso calc 1 . .
H H16C 0.534777 0.536864 0.554370 0.054 Uiso calc 1 . .
C C17A 0.0559(5) 0.53533(18) 0.44343(15) 0.0170(9) Uani d 1 . .
C C18A 0.1193(6) 0.40439(17) 0.37641(15) 0.0185(10) Uani d 1 . .
H H18A 0.238680 0.403264 0.383728 0.022 Uiso calc 1 . .
C C19A 0.0478(5) 0.35954(17) 0.34207(15) 0.0171(9) Uani d 1 . .
C C20A -0.1141(6) 0.36428(18) 0.31907(16) 0.0199(10) Uani d 1 . .
H H20A -0.184670 0.396864 0.327234 0.024 Uiso calc 1 . .
C C21A -0.1724(5) 0.32207(18) 0.28458(16) 0.0209(10) Uani d 1 . .
H H21A -0.282790 0.325688 0.269081 0.025 Uiso calc 1 . .
C C22A -0.0700(6) 0.27419(18) 0.27242(16) 0.0204(10) Uani d 1 . .
C C23A 0.0922(6) 0.26902(18) 0.29479(16) 0.0225(10) Uani d 1 . .
H H23A 0.162775 0.236427 0.286587 0.027 Uiso calc 1 . .
C C24A 0.1494(6) 0.31165(18) 0.32895(16) 0.0216(10) Uani d 1 . .
H H24A 0.260637 0.308325 0.343902 0.026 Uiso calc 1 . .
C C25A -0.0391(6) 0.18549(18) 0.22374(17) 0.0271(11) Uani d 1 . .
H H25A -0.107942 0.158933 0.201989 0.041 Uiso calc 1 . .
H H25B -0.001838 0.165182 0.255892 0.041 Uiso calc 1 . .
H H25C 0.061612 0.198218 0.203624 0.041 Uiso calc 1 . .
O O1B 0.6249(4) 0.60868(13) 0.20834(11) 0.0309(8) Uani d 1 . .
O O2B 0.9256(4) 0.56148(12) 0.28949(11) 0.0228(7) Uani d 1 . .
O O3B 0.4078(4) 0.52442(12) 0.36353(11) 0.0230(7) Uani d 1 . .
O O4B 0.2670(4) 0.25087(14) 0.59683(12) 0.0317(8) Uani d 1 . .
N N1B 0.8125(4) 0.52425(15) 0.31583(13) 0.0173(8) Uani d 1 . .
N N2B 0.6328(5) 0.47020(15) 0.39350(13) 0.0162(8) Uani d 1 . .
H H2NB 0.743(6) 0.466(2) 0.3966(17) 0.037(16) Uiso d 1 . .
N N3B 0.5289(4) 0.43565(15) 0.42449(13) 0.0167(8) Uani d 1 . .
C C1B 0.5841(6) 0.58351(19) 0.16043(16) 0.0262(11) Uani d 1 . .
C C2B 0.4256(7) 0.5602(2) 0.14837(17) 0.0306(12) Uani d 1 . .
H H2BA 0.336734 0.560183 0.174059 0.037 Uiso calc 1 . .
C C3B 0.3972(8) 0.5369(2) 0.09889(18) 0.0402(14) Uani d 1 . .
H H3BA 0.288491 0.520856 0.090306 0.048 Uiso calc 1 . .
C C4B 0.5270(8) 0.5370(2) 0.06179(19) 0.0421(15) Uani d 1 . .
H H4BA 0.506915 0.521500 0.027483 0.050 Uiso calc 1 . .
C C5B 0.6854(8) 0.5596(2) 0.07435(18) 0.0411(15) Uani d 1 . .
H H5BA 0.773494 0.559106 0.048392 0.049 Uiso calc 1 . .
C C6B 0.7201(7) 0.5830(2) 0.12396(17) 0.0288(12) Uani d 1 . .
C C7B 0.8927(7) 0.6065(2) 0.13842(19) 0.0436(14) Uani d 1 . .
H H7BA 0.972592 0.599935 0.109095 0.065 Uiso calc 1 . .
H H7BB 0.934755 0.586470 0.170138 0.065 Uiso calc 1 . .
H H7BC 0.883811 0.648494 0.145493 0.065 Uiso calc 1 . .
C C8B 0.4962(6) 0.6076(2) 0.24845(15) 0.0219(10) Uani d 1 . .
H H8BA 0.472415 0.566859 0.259295 0.026 Uiso calc 1 . .
H H8BB 0.388680 0.625069 0.234935 0.026 Uiso calc 1 . .
C C9B 0.5618(5) 0.64225(18) 0.29482(16) 0.0189(10) Uani d 1 . .
C C10B 0.5292(5) 0.70184(19) 0.29708(18) 0.0233(10) Uani d 1 . .
H H10B 0.467486 0.719908 0.269115 0.028 Uiso calc 1 . .
C C11B 0.5846(6) 0.73523(19) 0.33896(17) 0.0251(11) Uani d 1 . .
H H11B 0.561065 0.775948 0.339720 0.030 Uiso calc 1 . .
C C12B 0.6743(6) 0.7096(2) 0.37989(18) 0.0262(11) Uani d 1 . .
H H12B 0.712485 0.732556 0.408898 0.031 Uiso calc 1 . .
C C13B 0.7085(5) 0.65023(18) 0.37850(16) 0.0179(10) Uani d 1 . .
H H13B 0.769870 0.632444 0.406698 0.022 Uiso calc 1 . .
C C14B 0.6535(5) 0.61669(17) 0.33608(15) 0.0150(9) Uani d 1 . .
C C15B 0.6889(5) 0.55231(17) 0.33677(15) 0.0146(9) Uani d 1 . .
C C16B 1.0620(5) 0.52601(19) 0.26879(17) 0.0265(11) Uani d 1 . .
H H16D 1.140421 0.550498 0.248146 0.040 Uiso calc 1 . .
H H16E 1.014032 0.495489 0.245983 0.040 Uiso calc 1 . .
H H16F 1.124637 0.507882 0.298122 0.040 Uiso calc 1 . .
C C17B 0.5625(6) 0.51425(18) 0.36573(16) 0.0165(9) Uani d 1 . .
C C18B 0.6045(6) 0.39529(17) 0.45050(15) 0.0202(10) Uani d 1 . .
H H18B 0.723951 0.389250 0.445666 0.024 Uiso calc 1 . .
C C19B 0.5101(5) 0.35823(18) 0.48761(16) 0.0184(10) Uani d 1 . .
C C20B 0.5908(6) 0.31021(18) 0.51064(17) 0.0260(11) Uani d 1 . .
H H20B 0.706140 0.301647 0.501444 0.031 Uiso calc 1 . .
C C21B 0.5073(6) 0.27496(19) 0.54638(17) 0.0280(11) Uani d 1 . .
H H21B 0.564045 0.242095 0.561214 0.034 Uiso calc 1 . .
C C22B 0.3384(6) 0.28772(19) 0.56077(17) 0.0242(11) Uani d 1 . .
C C23B 0.2560(6) 0.33560(19) 0.53859(16) 0.0230(11) Uani d 1 . .
H H23B 0.141060 0.344389 0.548127 0.028 Uiso calc 1 . .
C C24B 0.3418(6) 0.37046(18) 0.50253(16) 0.0223(10) Uani d 1 . .
H H24B 0.285049 0.403319 0.487676 0.027 Uiso calc 1 . .
C C25B 0.0980(7) 0.2648(2) 0.61572(18) 0.0385(13) Uani d 1 . .
H H25D 0.062675 0.235745 0.642073 0.058 Uiso calc 1 . .
H H25E 0.017244 0.264353 0.586010 0.058 Uiso calc 1 . .
H H25F 0.098807 0.303656 0.631938 0.058 Uiso calc 1 . .

loop_
_atom_site_aniso_label
_atom_site_aniso_U_11
_atom_site_aniso_U_22
_atom_site_aniso_U_33
_atom_site_aniso_U_12
_atom_site_aniso_U_13
_atom_site_aniso_U_23
O1A 0.0168(16) 0.0271(17) 0.0170(14) -0.0021(14) 0.0002(13) 0.0029(13)
O2A 0.0096(16) 0.0289(17) 0.0359(18) 0.0005(14) -0.0110(14) -0.0115(14)
O3A 0.0121(17) 0.0238(16) 0.0239(16) 0.0015(14) -0.0024(13) -0.0022(13)
O4A 0.0165(18) 0.0254(17) 0.0350(17) 0.0030(15) -0.0039(14) -0.0112(14)
N1A 0.015(2) 0.023(2) 0.0234(19) 0.0005(17) 0.0000(17) -0.0075(16)
N2A 0.009(2) 0.022(2) 0.0224(19) -0.0055(17) -0.0001(17) -0.0055(16)
N3A 0.012(2) 0.0173(19) 0.0206(18) -0.0009(16) 0.0018(16) -0.0023(16)
C1A 0.028(3) 0.013(2) 0.018(2) 0.002(2) 0.002(2) -0.0031(18)
C2A 0.024(3) 0.026(2) 0.020(2) 0.002(2) 0.001(2) -0.0015(19)
C3A 0.035(3) 0.027(3) 0.031(3) -0.001(2) 0.009(3) 0.004(2)
C4A 0.055(4) 0.026(3) 0.025(3) 0.007(3) 0.008(3) 0.006(2)
C5A 0.040(3) 0.024(3) 0.024(2) 0.011(2) -0.003(2) 0.000(2)
C6A 0.028(3) 0.020(2) 0.020(2) 0.008(2) -0.002(2) -0.0007(19)
C7A 0.023(3) 0.036(3) 0.031(2) 0.005(2) -0.007(2) 0.000(2)
C8A 0.014(2) 0.029(3) 0.019(2) 0.002(2) -0.0037(19) -0.004(2)
C9A 0.011(2) 0.019(2) 0.019(2) -0.0040(19) -0.0030(18) -0.0045(18)
C10A 0.015(2) 0.021(2) 0.027(2) 0.001(2) -0.004(2) -0.007(2)
C11A 0.019(3) 0.019(2) 0.031(2) 0.000(2) -0.005(2) 0.000(2)
C12A 0.023(3) 0.027(3) 0.020(2) -0.008(2) -0.008(2) 0.005(2)
C13A 0.015(2) 0.028(3) 0.017(2) -0.003(2) 0.0006(19) -0.0027(19)
C14A 0.009(2) 0.020(2) 0.016(2) -0.0055(18) -0.0037(17) -0.0030(18)
C15A 0.012(2) 0.021(2) 0.017(2) -0.0018(19) 0.0031(19) -0.0011(18)
C16A 0.013(3) 0.046(3) 0.050(3) 0.007(2) -0.015(2) -0.016(3)
C17A 0.016(3) 0.020(2) 0.015(2) -0.003(2) 0.0001(18) 0.0039(18)
C18A 0.011(2) 0.023(2) 0.022(2) -0.005(2) -0.0076(19) 0.0033(19)
C19A 0.012(2) 0.018(2) 0.021(2) 0.0007(19) 0.0021(19) 0.0004(18)
C20A 0.016(2) 0.020(2) 0.023(2) 0.000(2) 0.0005(19) -0.0037(19)
C21A 0.013(2) 0.024(2) 0.025(2) 0.005(2) -0.005(2) -0.001(2)
C22A 0.019(3) 0.021(2) 0.022(2) -0.005(2) -0.001(2) -0.0031(19)
C23A 0.014(2) 0.022(2) 0.031(2) 0.003(2) -0.002(2) -0.002(2)
C24A 0.014(2) 0.024(2) 0.027(2) -0.001(2) 0.002(2) -0.004(2)
C25A 0.029(3) 0.023(2) 0.030(3) 0.001(2) 0.002(2) -0.011(2)
O1B 0.0268(19) 0.045(2) 0.0206(16) -0.0086(17) 0.0018(15) -0.0079(15)
O2B 0.0186(18) 0.0185(15) 0.0313(17) 0.0018(14) 0.0127(14) 0.0030(14)
O3B 0.0126(17) 0.0274(17) 0.0289(16) -0.0025(14) 0.0033(14) 0.0072(14)
O4B 0.029(2) 0.0335(19) 0.0328(18) -0.0047(16) 0.0034(15) 0.0116(16)
N1B 0.010(2) 0.0217(19) 0.0199(18) -0.0021(17) 0.0042(15) 0.0038(16)
N2B 0.005(2) 0.022(2) 0.0218(19) -0.0023(17) 0.0002(16) 0.0020(16)
N3B 0.011(2) 0.0199(19) 0.0192(18) -0.0034(16) -0.0014(16) -0.0002(16)
C1B 0.035(3) 0.025(2) 0.019(2) -0.001(2) -0.006(2) -0.005(2)
C2B 0.035(3) 0.031(3) 0.025(2) 0.003(2) -0.006(2) -0.001(2)
C3B 0.060(4) 0.029(3) 0.032(3) -0.002(3) -0.017(3) 0.002(2)
C4B 0.076(5) 0.027(3) 0.023(3) 0.000(3) -0.010(3) -0.007(2)
C5B 0.069(4) 0.031(3) 0.024(3) 0.005(3) 0.011(3) 0.000(2)
C6B 0.038(3) 0.027(3) 0.022(2) 0.005(2) 0.002(2) -0.001(2)
C7B 0.042(3) 0.051(3) 0.038(3) 0.004(3) 0.008(3) -0.001(3)
C8B 0.015(2) 0.031(3) 0.020(2) -0.004(2) 0.0042(19) 0.001(2)
C9B 0.011(2) 0.025(2) 0.020(2) 0.004(2) 0.0000(19) 0.0018(19)
C10B 0.009(2) 0.027(2) 0.033(3) 0.001(2) -0.002(2) 0.007(2)
C11B 0.016(3) 0.017(2) 0.042(3) 0.004(2) 0.004(2) -0.004(2)
C12B 0.018(3) 0.026(3) 0.034(3) -0.003(2) 0.005(2) -0.010(2)
C13B 0.009(2) 0.024(2) 0.021(2) 0.0005(19) 0.0016(19) 0.0013(19)
C14B 0.009(2) 0.017(2) 0.019(2) -0.0006(18) 0.0047(18) 0.0006(18)
C15B 0.010(2) 0.019(2) 0.015(2) -0.0022(19) -0.0055(18) 0.0005(18)
C16B 0.017(3) 0.028(2) 0.035(3) 0.008(2) 0.013(2) 0.004(2)
C17B 0.012(2) 0.020(2) 0.018(2) 0.000(2) -0.0027(18) -0.0045(18)
C18B 0.016(2) 0.021(2) 0.024(2) -0.003(2) -0.002(2) -0.0008(19)
C19B 0.013(2) 0.018(2) 0.024(2) -0.0013(19) -0.0003(19) -0.0006(19)
C20B 0.021(3) 0.027(2) 0.030(3) 0.004(2) -0.001(2) -0.001(2)
C21B 0.027(3) 0.025(3) 0.032(3) 0.006(2) -0.002(2) 0.007(2)
C22B 0.025(3) 0.023(3) 0.024(2) -0.007(2) 0.000(2) 0.005(2)
C23B 0.013(3) 0.031(3) 0.025(2) -0.003(2) 0.001(2) 0.004(2)
C24B 0.021(3) 0.021(2) 0.026(2) -0.002(2) -0.004(2) 0.004(2)
C25B 0.035(3) 0.042(3) 0.038(3) -0.001(3) 0.014(3) 0.012(2)

loop_
_atom_type_symbol
_atom_type_description
_atom_type_scat_dispersion_real
_atom_type_scat_dispersion_imag
_atom_type_scat_source
C C 0.0033 0.0016 'International Tables Vol C Tables 4.2.6.8 and 6.1.1.4'
H H 0.0000 0.0000 'International Tables Vol C Tables 4.2.6.8 and 6.1.1.4'
N N 0.0061 0.0033 'International Tables Vol C Tables 4.2.6.8 and 6.1.1.4'
O O 0.0106 0.0060 'International Tables Vol C Tables 4.2.6.8 and 6.1.1.4'

loop_
_geom_angle_atom_site_label_1
_geom_angle_atom_site_label_2
_geom_angle_atom_site_label_3
_geom_angle_site_symmetry_1
_geom_angle_site_symmetry_3
_geom_angle
_geom_angle_publ_flag
C1A O1A C8A . . 116.9(3) ?
N1A O2A C16A . . 107.5(3) ?
C22A O4A C25A . . 117.5(3) ?
C15A N1A O2A . . 112.2(3) ?
C17A N2A N3A . . 120.3(4) ?
C17A N2A H2NA . . 120(3) ?
N3A N2A H2NA . . 115(3) ?
C18A N3A N2A . . 113.2(3) ?
O1A C1A C2A . . 124.2(4) ?
O1A C1A C6A . . 114.9(4) ?
C2A C1A C6A . . 120.9(4) ?
C3A C2A C1A . . 119.7(4) ?
C3A C2A H2AA . . 120.2 ?
C1A C2A H2AA . . 120.2 ?
C4A C3A C2A . . 119.8(5) ?
C4A C3A H3AA . . 120.1 ?
C2A C3A H3AA . . 120.1 ?
C5A C4A C3A . . 120.0(4) ?
C5A C4A H4AA . . 120.0 ?
C3A C4A H4AA . . 120.0 ?
C4A C5A C6A . . 121.6(5) ?
C4A C5A H5AA . . 119.2 ?
C6A C5A H5AA . . 119.2 ?
C5A C6A C1A . . 118.0(4) ?
C5A C6A C7A . . 122.1(4) ?
C1A C6A C7A . . 119.9(4) ?
C6A C7A H7AA . . 109.5 ?
C6A C7A H7AB . . 109.5 ?
H7AA C7A H7AB . . 109.5 ?
C6A C7A H7AC . . 109.5 ?
H7AA C7A H7AC . . 109.5 ?
H7AB C7A H7AC . . 109.5 ?
O1A C8A C9A . . 108.9(3) ?
O1A C8A H8AA . . 109.9 ?
C9A C8A H8AA . . 109.9 ?
O1A C8A H8AB . . 109.9 ?
C9A C8A H8AB . . 109.9 ?
H8AA C8A H8AB . . 108.3 ?
C10A C9A C14A . . 118.5(4) ?
C10A C9A C8A . . 120.3(4) ?
C14A C9A C8A . . 121.2(3) ?
C11A C10A C9A . . 121.0(4) ?
C11A C10A H10A . . 119.5 ?
C9A C10A H10A . . 119.5 ?
C12A C11A C10A . . 120.3(4) ?
C12A C11A H11A . . 119.9 ?
C10A C11A H11A . . 119.9 ?
C11A C12A C13A . . 120.0(4) ?
C11A C12A H12A . . 120.0 ?
C13A C12A H12A . . 120.0 ?
C12A C13A C14A . . 120.1(4) ?
C12A C13A H13A . . 120.0 ?
C14A C13A H13A . . 120.0 ?
C13A C14A C9A . . 120.1(4) ?
C13A C14A C15A . . 118.4(4) ?
C9A C14A C15A . . 121.5(3) ?
N1A C15A C14A . . 126.4(4) ?
N1A C15A C17A . . 115.0(4) ?
C14A C15A C17A . . 118.6(4) ?
O2A C16A H16A . . 109.5 ?
O2A C16A H16B . . 109.5 ?
H16A C16A H16B . . 109.5 ?
O2A C16A H16C . . 109.5 ?
H16A C16A H16C . . 109.5 ?
H16B C16A H16C . . 109.5 ?
O3A C17A N2A . . 124.9(4) ?
O3A C17A C15A . . 121.6(4) ?
N2A C17A C15A . . 113.5(4) ?
N3A C18A C19A . . 123.5(4) ?
N3A C18A H18A . . 118.2 ?
C19A C18A H18A . . 118.2 ?
C24A C19A C20A . . 118.5(4) ?
C24A C19A C18A . . 118.6(4) ?
C20A C19A C18A . . 122.8(4) ?
C21A C20A C19A . . 120.5(4) ?
C21A C20A H20A . . 119.7 ?
C19A C20A H20A . . 119.7 ?
C20A C21A C22A . . 120.1(4) ?
C20A C21A H21A . . 119.9 ?
C22A C21A H21A . . 119.9 ?
O4A C22A C21A . . 115.3(4) ?
O4A C22A C23A . . 124.7(4) ?
C21A C22A C23A . . 120.0(4) ?
C24A C23A C22A . . 119.3(4) ?
C24A C23A H23A . . 120.4 ?
C22A C23A H23A . . 120.4 ?
C23A C24A C19A . . 121.5(4) ?
C23A C24A H24A . . 119.3 ?
C19A C24A H24A . . 119.3 ?
O4A C25A H25A . . 109.5 ?
O4A C25A H25B . . 109.5 ?
H25A C25A H25B . . 109.5 ?
O4A C25A H25C . . 109.5 ?
H25A C25A H25C . . 109.5 ?
H25B C25A H25C . . 109.5 ?
C1B O1B C8B . . 117.0(3) ?
N1B O2B C16B . . 107.3(3) ?
C22B O4B C25B . . 117.4(4) ?
C15B N1B O2B . . 111.7(3) ?
C17B N2B N3B . . 119.1(4) ?
C17B N2B H2NB . . 122(3) ?
N3B N2B H2NB . . 118(3) ?
C18B N3B N2B . . 115.8(3) ?
O1B C1B C2B . . 124.2(4) ?
O1B C1B C6B . . 113.9(4) ?
C2B C1B C6B . . 121.9(4) ?
C3B C2B C1B . . 119.6(5) ?
C3B C2B H2BA . . 120.2 ?
C1B C2B H2BA . . 120.2 ?
C2B C3B C4B . . 119.9(5) ?
C2B C3B H3BA . . 120.1 ?
C4B C3B H3BA . . 120.1 ?
C5B C4B C3B . . 120.2(5) ?
C5B C4B H4BA . . 119.9 ?
C3B C4B H4BA . . 119.9 ?
C4B C5B C6B . . 121.8(5) ?
C4B C5B H5BA . . 119.1 ?
C6B C5B H5BA . . 119.1 ?
C5B C6B C1B . . 116.6(5) ?
C5B C6B C7B . . 122.3(5) ?
C1B C6B C7B . . 121.2(4) ?
C6B C7B H7BA . . 109.5 ?
C6B C7B H7BB . . 109.5 ?
H7BA C7B H7BB . . 109.5 ?
C6B C7B H7BC . . 109.5 ?
H7BA C7B H7BC . . 109.5 ?
H7BB C7B H7BC . . 109.5 ?
O1B C8B C9B . . 107.8(3) ?
O1B C8B H8BA . . 110.2 ?
C9B C8B H8BA . . 110.2 ?
O1B C8B H8BB . . 110.2 ?
C9B C8B H8BB . . 110.2 ?
H8BA C8B H8BB . . 108.5 ?
C10B C9B C14B . . 118.4(4) ?
C10B C9B C8B . . 119.2(4) ?
C14B C9B C8B . . 122.4(4) ?
C11B C10B C9B . . 121.3(4) ?
C11B C10B H10B . . 119.3 ?
C9B C10B H10B . . 119.3 ?
C10B C11B C12B . . 120.0(4) ?
C10B C11B H11B . . 120.0 ?
C12B C11B H11B . . 120.0 ?
C11B C12B C13B . . 119.7(4) ?
C11B C12B H12B . . 120.1 ?
C13B C12B H12B . . 120.1 ?
C12B C13B C14B . . 120.2(4) ?
C12B C13B H13B . . 119.9 ?
C14B C13B H13B . . 119.9 ?
C13B C14B C9B . . 120.3(4) ?
C13B C14B C15B . . 118.6(4) ?
C9B C14B C15B . . 121.1(4) ?
N1B C15B C14B . . 129.1(4) ?
N1B C15B C17B . . 114.0(4) ?
C14B C15B C17B . . 117.0(4) ?
O2B C16B H16D . . 109.5 ?
O2B C16B H16E . . 109.5 ?
H16D C16B H16E . . 109.5 ?
O2B C16B H16F . . 109.5 ?
H16D C16B H16F . . 109.5 ?
H16E C16B H16F . . 109.5 ?
O3B C17B N2B . . 124.4(4) ?
O3B C17B C15B . . 120.7(4) ?
N2B C17B C15B . . 114.8(4) ?
N3B C18B C19B . . 121.1(4) ?
N3B C18B H18B . . 119.5 ?
C19B C18B H18B . . 119.5 ?
C24B C19B C20B . . 118.1(4) ?
C24B C19B C18B . . 122.1(4) ?
C20B C19B C18B . . 119.8(4) ?
C21B C20B C19B . . 121.5(4) ?
C21B C20B H20B . . 119.2 ?
C19B C20B H20B . . 119.2 ?
C20B C21B C22B . . 119.7(4) ?
C20B C21B H21B . . 120.2 ?
C22B C21B H21B . . 120.2 ?
O4B C22B C23B . . 124.7(4) ?
O4B C22B C21B . . 115.5(4) ?
C23B C22B C21B . . 119.8(4) ?
C24B C23B C22B . . 119.8(4) ?
C24B C23B H23B . . 120.1 ?
C22B C23B H23B . . 120.1 ?
C23B C24B C19B . . 121.2(4) ?
C23B C24B H24B . . 119.4 ?
C19B C24B H24B . . 119.4 ?
O4B C25B H25D . . 109.5 ?
O4B C25B H25E . . 109.5 ?
H25D C25B H25E . . 109.5 ?
O4B C25B H25F . . 109.5 ?
H25D C25B H25F . . 109.5 ?
H25E C25B H25F . . 109.5 ?

loop_
_geom_bond_atom_site_label_1
_geom_bond_atom_site_label_2
_geom_bond_site_symmetry_2
_geom_bond_distance
_geom_bond_publ_flag
O1A C1A . 1.383(5) ?
O1A C8A . 1.443(5) ?
O2A N1A . 1.390(4) ?
O2A C16A . 1.443(5) ?
O3A C17A . 1.226(5) ?
O4A C22A . 1.360(5) ?
O4A C25A . 1.431(5) ?
N1A C15A . 1.276(5) ?
N2A C17A . 1.347(5) ?
N2A N3A . 1.395(4) ?
N2A H2NA . 0.90(5) ?
N3A C18A . 1.279(5) ?
C1A C2A . 1.391(6) ?
C1A C6A . 1.401(6) ?
C2A C3A . 1.387(6) ?
C2A H2AA . 0.9500 ?
C3A C4A . 1.384(7) ?
C3A H3AA . 0.9500 ?
C4A C5A . 1.377(7) ?
C4A H4AA . 0.9500 ?
C5A C6A . 1.383(6) ?
C5A H5AA . 0.9500 ?
C6A C7A . 1.509(6) ?
C7A H7AA . 0.9800 ?
C7A H7AB . 0.9800 ?
C7A H7AC . 0.9800 ?
C8A C9A . 1.499(5) ?
C8A H8AA . 0.9900 ?
C8A H8AB . 0.9900 ?
C9A C10A . 1.396(5) ?
C9A C14A . 1.400(5) ?
C10A C11A . 1.381(6) ?
C10A H10A . 0.9500 ?
C11A C12A . 1.376(6) ?
C11A H11A . 0.9500 ?
C12A C13A . 1.388(6) ?
C12A H12A . 0.9500 ?
C13A C14A . 1.397(5) ?
C13A H13A . 0.9500 ?
C14A C15A . 1.493(5) ?
C15A C17A . 1.499(6) ?
C16A H16A . 0.9800 ?
C16A H16B . 0.9800 ?
C16A H16C . 0.9800 ?
C18A C19A . 1.455(5) ?
C18A H18A . 0.9500 ?
C19A C24A . 1.393(6) ?
C19A C20A . 1.394(6) ?
C20A C21A . 1.378(5) ?
C20A H20A . 0.9500 ?
C21A C22A . 1.391(5) ?
C21A H21A . 0.9500 ?
C22A C23A . 1.391(6) ?
C23A C24A . 1.377(5) ?
C23A H23A . 0.9500 ?
C24A H24A . 0.9500 ?
C25A H25A . 0.9800 ?
C25A H25B . 0.9800 ?
C25A H25C . 0.9800 ?
O1B C1B . 1.378(5) ?
O1B C8B . 1.427(5) ?
O2B N1B . 1.395(4) ?
O2B C16B . 1.438(5) ?
O3B C17B . 1.231(5) ?
O4B C22B . 1.361(5) ?
O4B C25B . 1.439(6) ?
N1B C15B . 1.274(5) ?
N2B C17B . 1.345(5) ?
N2B N3B . 1.377(5) ?
N2B H2NB . 0.87(5) ?
N3B C18B . 1.278(5) ?
C1B C2B . 1.381(7) ?
C1B C6B . 1.406(6) ?
C2B C3B . 1.377(6) ?
C2B H2BA . 0.9500 ?
C3B C4B . 1.380(7) ?
C3B H3BA . 0.9500 ?
C4B C5B . 1.377(7) ?
C4B H4BA . 0.9500 ?
C5B C6B . 1.390(6) ?
C5B H5BA . 0.9500 ?
C6B C7B . 1.495(7) ?
C7B H7BA . 0.9800 ?
C7B H7BB . 0.9800 ?
C7B H7BC . 0.9800 ?
C8B C9B . 1.504(5) ?
C8B H8BA . 0.9900 ?
C8B H8BB . 0.9900 ?
C9B C10B . 1.389(6) ?
C9B C14B . 1.393(5) ?
C10B C11B . 1.375(6) ?
C10B H10B . 0.9500 ?
C11B C12B . 1.380(6) ?
C11B H11B . 0.9500 ?
C12B C13B . 1.385(6) ?
C12B H12B . 0.9500 ?
C13B C14B . 1.387(5) ?
C13B H13B . 0.9500 ?
C14B C15B . 1.499(5) ?
C15B C17B . 1.506(6) ?
C16B H16D . 0.9800 ?
C16B H16E . 0.9800 ?
C16B H16F . 0.9800 ?
C18B C19B . 1.463(5) ?
C18B H18B . 0.9500 ?
C19B C24B . 1.395(6) ?
C19B C20B . 1.394(6) ?
C20B C21B . 1.375(6) ?
C20B H20B . 0.9500 ?
C21B C22B . 1.398(6) ?
C21B H21B . 0.9500 ?
C22B C23B . 1.389(6) ?
C23B C24B . 1.384(6) ?
C23B H23B . 0.9500 ?
C24B H24B . 0.9500 ?
C25B H25D . 0.9800 ?
C25B H25E . 0.9800 ?
C25B H25F . 0.9800 ?

loop_
_geom_hbond_atom_site_label_D
_geom_hbond_atom_site_label_H
_geom_hbond_atom_site_label_A
_geom_hbond_site_symmetry_A
_geom_hbond_distance_DH
_geom_hbond_distance_HA
_geom_hbond_distance_DA
_geom_hbond_angle_DHA
_geom_hbond_publ_flag
N2A H2NA O3B . 0.90(5) 2.04(5) 2.797(5) 141(4) yes
N2A H2NA N3B . 0.90(5) 2.54(5) 3.331(5) 147(4) yes
C16A H16B O3A 1_655 0.98 2.51 3.353(6) 144.0 yes
C18A H18A N3B . 0.95 2.60 3.494(5) 157.7 yes
N2B H2NB O3A 1_655 0.87(5) 2.50(5) 2.995(5) 117(4) yes
N2B H2NB N3A 1_655 0.87(5) 2.29(5) 3.155(5) 172(4) yes

loop_
_geom_torsion_atom_site_label_1
_geom_torsion_atom_site_label_2
_geom_torsion_atom_site_label_3
_geom_torsion_atom_site_label_4
_geom_torsion_site_symmetry_1
_geom_torsion_site_symmetry_2
_geom_torsion_site_symmetry_3
_geom_torsion_site_symmetry_4
_geom_torsion
_geom_torsion_publ_flag
C16A O2A N1A C15A . . . . -179.4(3) ?
C17A N2A N3A C18A . . . . 173.2(3) ?
C8A O1A C1A C2A . . . . 2.0(5) ?
C8A O1A C1A C6A . . . . -176.9(3) ?
O1A C1A C2A C3A . . . . -177.7(4) ?
C6A C1A C2A C3A . . . . 1.2(6) ?
C1A C2A C3A C4A . . . . -0.6(6) ?
C2A C3A C4A C5A . . . . 0.1(7) ?
C3A C4A C5A C6A . . . . -0.2(7) ?
C4A C5A C6A C1A . . . . 0.7(6) ?
C4A C5A C6A C7A . . . . 179.4(4) ?
O1A C1A C6A C5A . . . . 177.7(3) ?
C2A C1A C6A C5A . . . . -1.2(6) ?
O1A C1A C6A C7A . . . . -1.0(6) ?
C2A C1A C6A C7A . . . . -179.9(4) ?
C1A O1A C8A C9A . . . . 174.5(3) ?
O1A C8A C9A C10A . . . . -99.7(4) ?
O1A C8A C9A C14A . . . . 82.3(4) ?
C14A C9A C10A C11A . . . . 0.7(6) ?
C8A C9A C10A C11A . . . . -177.3(4) ?
C9A C10A C11A C12A . . . . -1.1(6) ?
C10A C11A C12A C13A . . . . 0.2(6) ?
C11A C12A C13A C14A . . . . 1.0(6) ?
C12A C13A C14A C9A . . . . -1.3(6) ?
C12A C13A C14A C15A . . . . 175.8(4) ?
C10A C9A C14A C13A . . . . 0.4(6) ?
C8A C9A C14A C13A . . . . 178.5(4) ?
C10A C9A C14A C15A . . . . -176.6(4) ?
C8A C9A C14A C15A . . . . 1.5(6) ?
O2A N1A C15A C14A . . . . 0.7(6) ?
O2A N1A C15A C17A . . . . 179.3(3) ?
C13A C14A C15A N1A . . . . 90.4(5) ?
C9A C14A C15A N1A . . . . -92.5(5) ?
C13A C14A C15A C17A . . . . -88.2(5) ?
C9A C14A C15A C17A . . . . 88.9(5) ?
N3A N2A C17A O3A . . . . 7.3(6) ?
N3A N2A C17A C15A . . . . -174.4(3) ?
N1A C15A C17A O3A . . . . 147.3(4) ?
C14A C15A C17A O3A . . . . -33.9(6) ?
N1A C15A C17A N2A . . . . -31.1(5) ?
C14A C15A C17A N2A . . . . 147.7(4) ?
N2A N3A C18A C19A . . . . -173.6(3) ?
N3A C18A C19A C24A . . . . -169.1(4) ?
N3A C18A C19A C20A . . . . 15.1(6) ?
C24A C19A C20A C21A . . . . 0.7(6) ?
C18A C19A C20A C21A . . . . 176.5(4) ?
C19A C20A C21A C22A . . . . 0.1(6) ?
C25A O4A C22A C21A . . . . 179.5(4) ?
C25A O4A C22A C23A . . . . 0.1(6) ?
C20A C21A C22A O4A . . . . -179.8(4) ?
C20A C21A C22A C23A . . . . -0.5(6) ?
O4A C22A C23A C24A . . . . 179.4(4) ?
C21A C22A C23A C24A . . . . 0.1(6) ?
C22A C23A C24A C19A . . . . 0.7(6) ?
C20A C19A C24A C23A . . . . -1.1(6) ?
C18A C19A C24A C23A . . . . -177.1(4) ?
C16B O2B N1B C15B . . . . 178.3(3) ?
C17B N2B N3B C18B . . . . -178.8(4) ?
C8B O1B C1B C2B . . . . 3.2(6) ?
C8B O1B C1B C6B . . . . -176.4(4) ?
O1B C1B C2B C3B . . . . 178.9(4) ?
C6B C1B C2B C3B . . . . -1.6(7) ?
C1B C2B C3B C4B . . . . 0.1(7) ?
C2B C3B C4B C5B . . . . 0.9(7) ?
C3B C4B C5B C6B . . . . -0.3(8) ?
C4B C5B C6B C1B . . . . -1.1(7) ?
C4B C5B C6B C7B . . . . 178.7(5) ?
O1B C1B C6B C5B . . . . -178.3(4) ?
C2B C1B C6B C5B . . . . 2.1(7) ?
O1B C1B C6B C7B . . . . 1.9(6) ?
C2B C1B C6B C7B . . . . -177.7(4) ?
C1B O1B C8B C9B . . . . -174.6(3) ?
O1B C8B C9B C10B . . . . 89.5(5) ?
O1B C8B C9B C14B . . . . -91.0(5) ?
C14B C9B C10B C11B . . . . -0.4(6) ?
C8B C9B C10B C11B . . . . 179.2(4) ?
C9B C10B C11B C12B . . . . -0.1(7) ?
C10B C11B C12B C13B . . . . 0.1(7) ?
C11B C12B C13B C14B . . . . 0.3(6) ?
C12B C13B C14B C9B . . . . -0.7(6) ?
C12B C13B C14B C15B . . . . -178.4(4) ?
C10B C9B C14B C13B . . . . 0.8(6) ?
C8B C9B C14B C13B . . . . -178.8(4) ?
C10B C9B C14B C15B . . . . 178.4(4) ?
C8B C9B C14B C15B . . . . -1.2(6) ?
O2B N1B C15B C14B . . . . 0.2(6) ?
O2B N1B C15B C17B . . . . 179.9(3) ?
C13B C14B C15B N1B . . . . -95.4(5) ?
C9B C14B C15B N1B . . . . 87.0(5) ?
C13B C14B C15B C17B . . . . 84.9(5) ?
C9B C14B C15B C17B . . . . -92.7(5) ?
N3B N2B C17B O3B . . . . -4.2(6) ?
N3B N2B C17B C15B . . . . 175.2(3) ?
N1B C15B C17B O3B . . . . -141.2(4) ?
C14B C15B C17B O3B . . . . 38.6(6) ?
N1B C15B C17B N2B . . . . 39.4(5) ?
C14B C15B C17B N2B . . . . -140.9(4) ?
N2B N3B C18B C19B . . . . 175.8(3) ?
N3B C18B C19B C24B . . . . -10.0(6) ?
N3B C18B C19B C20B . . . . 172.3(4) ?
C24B C19B C20B C21B . . . . 1.2(6) ?
C18B C19B C20B C21B . . . . 178.9(4) ?
C19B C20B C21B C22B . . . . -1.0(7) ?
C25B O4B C22B C23B . . . . -4.1(6) ?
C25B O4B C22B C21B . . . . 175.6(4) ?
C20B C21B C22B O4B . . . . -179.2(4) ?
C20B C21B C22B C23B . . . . 0.5(6) ?
O4B C22B C23B C24B . . . . 179.4(4) ?
C21B C22B C23B C24B . . . . -0.2(6) ?
C22B C23B C24B C19B . . . . 0.4(6) ?
C20B C19B C24B C23B . . . . -0.9(6) ?
C18B C19B C24B C23B . . . . -178.5(4) ?

_cod_database_fobs_code 1558818
